data_7248357
loop_
_publ_author_name
'Mou, Wen-Long'
'Gao, Cheng-Jie'
'Li, Zi-Xi'
'Fan, Si-Jie'
'Hou, Chuan-Bin'
'Zhao, Jing-Tong'
'Zhang, Shuai'
'Li, Zhong-Feng'
'Han, Hong-Liang'
'Duan, Chun-Bo'
'Wang, Guo'
'Jin, Qiong-Hua'

_publ_section_title
;
 Synthesis and luminescent properties of three excellent yellow emissive
 Cu(i) complexes based on the diphosphine ligand and the diimine ligand
;
_journal_issue 17
_journal_name_full CrystEngComm
_journal_page_first 2297
_journal_page_last 2305
_journal_paper_doi 10.1039/D4CE00206G
_journal_volume 26
_journal_year 2024
_chemical_formula_moiety 'C82 H64 Cu2 I2 N2 O2 P4, 4(C H2 Cl2)'
_chemical_formula_sum 'C86 H72 Cl8 Cu2 I2 N2 O2 P4'
_chemical_formula_weight 1953.81
_space_group_crystal_system triclinic
_space_group_IT_number 2
_space_group_name_Hall '-P 1'
_space_group_name_H-M_alt 'P -1'
_atom_sites_solution_hydrogens geom
_audit_creation_date 2022-10-28
_audit_creation_method
;
Olex2 1.2
(compiled 2018.05.29 svn.r3508 for OlexSys, GUI svn.r5506)
;
_audit_update_record
;
2023-11-09 deposited with the CCDC.	2024-03-28 downloaded from the CCDC.
;
_cell_angle_alpha 102.042(7)
_cell_angle_beta 104.779(6)
_cell_angle_gamma 105.238(9)
_cell_formula_units_Z 1
_cell_length_a 9.7815(8)
_cell_length_b 13.1368(15)
_cell_length_c 18.8649(2)
_cell_measurement_reflns_used 8285
_cell_measurement_temperature 293
_cell_measurement_theta_max 74.0640
_cell_measurement_theta_min 4.9310
_cell_volume 2160.5(4)
_computing_cell_refinement 'CrysAlisPro 1.171.39.33c (Rigaku OD, 2017)'
_computing_data_collection 'CrysAlisPro 1.171.39.33c (Rigaku OD, 2017)'
_computing_data_reduction 'CrysAlisPro 1.171.39.33c (Rigaku OD, 2017)'
_computing_molecular_graphics 'Olex2 (Dolomanov et al., 2009)'
_computing_publication_material 'Olex2 (Dolomanov et al., 2009)'
_computing_structure_refinement 'ShelXL (Sheldrick, 2015)'
_diffrn_ambient_temperature 293
_diffrn_detector 'CCD plate'
_diffrn_measured_fraction_theta_full 0.996
_diffrn_measured_fraction_theta_max 0.927
_diffrn_measurement_details
;
List of Runs (angles in degrees, time in seconds):

  # Type    Start    End  Width  t~exp~   \w     \q     \k     \f   Frames
#--------------------------------------------------------------------------
  1  \w    -15.00  89.00   0.50    1.00    --    0.00  37.00 150.00  208
  2  \w    -89.00 -45.00   0.50    1.00    --    0.00 -77.00-180.00   88
  3  \w    -37.00  -8.00   0.50    1.00    --    0.00 -77.00-180.00   58
  4  \w    -29.00  10.00   0.50    1.00    --    0.00 -37.00 -90.00   78
  5  \w    -41.00  13.00   0.50    1.00    --    0.00 -37.00-150.00  108
  6  \w    -79.00 -53.00   0.50    1.00    --    0.00 -37.00 -90.00   52
  7  \w    -88.00 -44.00   0.50    1.00    --    0.00 -37.00-150.00   88
  8  \w     74.00 107.00   0.50    1.00    --   94.00 -15.00 150.00   66
  9  \w      8.00  35.00   0.50    1.00    --   94.00 -82.00 -90.00   54
 10  \w     19.00  58.00   0.50    1.00    --   94.00 -15.00 150.00   78
 11  \w     61.00 124.00   0.50    1.00    --   94.00 -82.00 -90.00  126
 12  \w     86.00 183.00   0.50    1.00    --   94.00  15.00 -30.00  194
 13  \w     99.00 124.00   0.50    1.00    --   94.00 -82.00  60.00   50
 14  \w      5.00 105.00   0.50    1.00    --   94.00 -15.00 -30.00  200
 15  \w     53.00 123.00   0.50    1.00    --   94.00 -82.00   0.00  140
 16  \w     65.00 110.00   0.50    1.00    --   94.00  82.00  30.00   90
 17  \w      5.00  32.00   0.50    1.00    --   94.00 -82.00   0.00   54
 18  \w     21.00  72.00   0.50    1.00    --   94.00 -30.00 -90.00  102
 19  \w     67.00 105.00   0.50    1.00    --   94.00 -82.00-150.00   76
 20  \w     48.00  77.00   0.50    1.00    --   94.00 -77.00  60.00   58
 21  \w     83.00 122.00   0.50    1.00    --   94.00  23.00-102.00   78
 22  \w    127.00 183.00   0.50    1.00    --   94.00  23.00-102.00  112
 23  \w     24.00  50.00   0.50    1.00    --   94.00 -61.00 150.00   52
 24  \w     87.00 116.00   0.50    1.00    --   94.00 -61.00 150.00   58
 25  \w     98.00 124.00   0.50    1.00    --   94.00 -82.00  30.00   52
 26  \w      6.00  44.00   0.50    1.00    --   94.00 -77.00  60.00   76
 27  \w     22.00 124.00   0.50    1.00    --   94.00 -82.00 120.00  204
 28  \w     28.00 116.00   0.50    1.00    --   94.00 -61.00 -90.00  176
 29  \w     21.00 116.00   0.50    1.00    --   94.00 -61.00 120.00  190
;
_diffrn_measurement_device 'four-circle diffractometer'
_diffrn_measurement_device_type 'XtaLAB AFC12 (RINC): Kappa dual home/near'
_diffrn_measurement_method '\w scans'
_diffrn_orient_matrix_type 'CrysAlisPro convention (1999,Acta A55,543-557)'
_diffrn_orient_matrix_UB_11 0.0356755000
_diffrn_orient_matrix_UB_12 0.1068740000
_diffrn_orient_matrix_UB_13 -0.0235887000
_diffrn_orient_matrix_UB_21 0.1554049000
_diffrn_orient_matrix_UB_22 -0.0067182000
_diffrn_orient_matrix_UB_23 0.0011583000
_diffrn_orient_matrix_UB_31 -0.0666705000
_diffrn_orient_matrix_UB_32 -0.0686964000
_diffrn_orient_matrix_UB_33 -0.0851917000
_diffrn_radiation_monochromator mirror
_diffrn_radiation_probe x-ray
_diffrn_radiation_type CuK\a
_diffrn_radiation_wavelength 1.54184
_diffrn_reflns_av_R_equivalents 0.0343
_diffrn_reflns_av_unetI/netI 0.0314
_diffrn_reflns_Laue_measured_fraction_full 0.996
_diffrn_reflns_Laue_measured_fraction_max 0.927
_diffrn_reflns_limit_h_max 12
_diffrn_reflns_limit_h_min -12
_diffrn_reflns_limit_k_max 16
_diffrn_reflns_limit_k_min -16
_diffrn_reflns_limit_l_max 23
_diffrn_reflns_limit_l_min -23
_diffrn_reflns_number 25842
_diffrn_reflns_point_group_measured_fraction_full 0.996
_diffrn_reflns_point_group_measured_fraction_max 0.927
_diffrn_reflns_theta_full 67.684
_diffrn_reflns_theta_max 77.938
_diffrn_reflns_theta_min 3.780
_diffrn_source 'micro-focus sealed X-ray tube'
_diffrn_source_type 'Rigaku (Cu) X-ray Source'
_exptl_absorpt_coefficient_mu 9.559
_exptl_absorpt_correction_T_max 1.00000
_exptl_absorpt_correction_T_min 0.49117
_exptl_absorpt_correction_type multi-scan
_exptl_absorpt_process_details
;
CrysAlisPro 1.171.39.33c (Rigaku Oxford Diffraction, 2017)
Empirical absorption correction using spherical harmonics,
 implemented in SCALE3 ABSPACK scaling algorithm.
;
_exptl_crystal_colour 'clear light yellow'
_exptl_crystal_colour_lustre clear
_exptl_crystal_colour_modifier light
_exptl_crystal_colour_primary yellow
_exptl_crystal_density_diffrn 1.502
_exptl_crystal_description block
_exptl_crystal_F_000 978
_exptl_crystal_size_max 0.36
_exptl_crystal_size_mid 0.26
_exptl_crystal_size_min 0.25
_refine_diff_density_max 1.103
_refine_diff_density_min -1.058
_refine_diff_density_rms 0.097
_refine_ls_extinction_method none
_refine_ls_goodness_of_fit_ref 1.079
_refine_ls_hydrogen_treatment constr
_refine_ls_matrix_type full
_refine_ls_number_parameters 478
_refine_ls_number_reflns 8560
_refine_ls_number_restraints 0
_refine_ls_restrained_S_all 1.079
_refine_ls_R_factor_all 0.0450
_refine_ls_R_factor_gt 0.0434
_refine_ls_shift/su_max 0.001
_refine_ls_shift/su_mean 0.000
_refine_ls_structure_factor_coef Fsqd
_refine_ls_weighting_details
;
 w=1/[\s^2^(Fo^2^)+(0.0816P)^2^+0.9613P]
 where P=(Fo^2^+2Fc^2^)/3
;
_refine_ls_weighting_scheme calc
_refine_ls_wR_factor_gt 0.1249
_refine_ls_wR_factor_ref 0.1265
_reflns_Friedel_coverage 0.000
_reflns_number_gt 8059
_reflns_number_total 8560
_reflns_threshold_expression 'I > 2\s(I)'
_cod_data_source_file d4ce00206g12.cif
_cod_data_source_block lzx-146
_cod_depositor_comments 'Adding full bibliography for 7248357--7248359.cif.'
_cod_original_cell_volume 2160.5(3)
_cod_database_code 7248357
_shelxl_version_number 2013-2
_chemical_oxdiff_formula 'C H N O Cu Cl P I'
_shelx_space_group_comment
;
The symmetry employed for this shelxl refinement is uniquely defined
by the following loop, which should always be used as a source of
symmetry information in preference to the above space-group names.
They are only intended as comments.
;
_shelx_estimated_absorpt_t_max 0.199
_shelx_estimated_absorpt_t_min 0.130
_reflns_odcompleteness_completeness 99.62
_reflns_odcompleteness_iscentric 1
_reflns_odcompleteness_theta 66.97
_olex2_refinement_description
;
1. Fixed Uiso
 At 1.2 times of:
  All C(H) groups, All C(H,H) groups
2.a Secondary CH2 refined with riding coordinates:
 C37(H37A,H37B), C38(H38A,H38B)
2.b Aromatic/amide H refined with riding coordinates:
 C00G(H00G), C00I(H00I), C00L(H00L), C00M(H00M), C32(H32), C23(H23), C36(H36),
 C26(H26), C14(H14), C12(H12), C2(H2), C30(H30), C27(H27), C28(H28), C11(H11),
 C17(H17), C4(H4), C3(H3), C35(H35), C6(H6), C10(H10), C20(H20), C29(H29),
 C33(H33), C8(H8), C15(H15), C5(H5), C34(H34), C16(H16), C21(H21), C22(H22),
 C9(H9)
;
_olex2_submission_special_instructions 'No special instructions were received'
_oxdiff_exptl_absorpt_empirical_details
;
Empirical correction (ABSPACK) includes:
- Absorption correction using spherical harmonics
- Frame scaling
;
_oxdiff_exptl_absorpt_empirical_full_max 1.504
_oxdiff_exptl_absorpt_empirical_full_min 0.750

loop_
_space_group_symop_operation_xyz
'x, y, z'
'-x, -y, -z'

loop_
_atom_site_label
_atom_site_type_symbol
_atom_site_fract_x
_atom_site_fract_y
_atom_site_fract_z
_atom_site_U_iso_or_equiv
_atom_site_adp_type
_atom_site_occupancy
_atom_site_site_symmetry_order
_atom_site_calc_flag
_atom_site_refinement_flags_posn
_atom_site_refinement_flags_adp
_atom_site_refinement_flags_occupancy
_atom_site_disorder_assembly
_atom_site_disorder_group
I1 I 0.72535(2) 0.04801(2) 0.67917(2) 0.05228(10) Uani 1 1 d . . . . .
Cu1 Cu 0.58846(4) 0.18748(3) 0.71410(2) 0.03531(12) Uani 1 1 d . . . . .
P2 P 0.58569(8) 0.22224(6) 0.83636(4) 0.03245(15) Uani 1 1 d . . . . .
P1 P 0.69627(8) 0.34605(6) 0.68616(4) 0.03685(16) Uani 1 1 d . . . . .
Cl2 Cl 0.2457(2) 0.28202(18) 0.47992(11) 0.1197(6) Uani 1 1 d . . . . .
Cl1 Cl 0.0470(3) 0.27353(15) 0.33562(11) 0.1190(6) Uani 1 1 d . . . . .
O1 O 0.4782(2) 0.38047(17) 0.76987(12) 0.0401(4) Uani 1 1 d . . . . .
N1 N 0.3671(3) 0.1169(2) 0.63719(14) 0.0381(5) Uani 1 1 d . . . . .
C25 C 0.6864(3) 0.1720(2) 0.91081(17) 0.0363(6) Uani 1 1 d . . . . .
C00C C 0.0764(3) 0.0237(2) 0.52884(16) 0.0363(6) Uani 1 1 d . . . . .
C31 C 0.3944(3) 0.1694(2) 0.83779(16) 0.0364(6) Uani 1 1 d . . . . .
C19 C 0.5898(4) 0.4354(3) 0.83986(17) 0.0408(6) Uani 1 1 d . . . . .
C18 C 0.4764(4) 0.4342(3) 0.71212(17) 0.0421(6) Uani 1 1 d . . . . .
C00G C 0.2523(4) 0.1480(3) 0.64734(18) 0.0450(7) Uani 1 1 d . . . . .
H00G H 0.2705 0.2028 0.6921 0.054 Uiso 1 1 calc R . . . .
C24 C 0.6472(3) 0.3700(3) 0.88142(17) 0.0384(6) Uani 1 1 d . . . . .
C00I C 0.3363(3) 0.0395(3) 0.57301(19) 0.0459(7) Uani 1 1 d . . . . .
H00I H 0.4135 0.0157 0.5639 0.055 Uiso 1 1 calc R . . . .
C7 C 0.7377(4) 0.3247(3) 0.59644(18) 0.0445(7) Uani 1 1 d . . . . .
C13 C 0.5776(4) 0.4325(3) 0.67282(17) 0.0406(6) Uani 1 1 d . . . . .
C00L C 0.1947(4) -0.0086(3) 0.51827(18) 0.0449(7) Uani 1 1 d . . . . .
H00L H 0.1794 -0.0632 0.4740 0.054 Uiso 1 1 calc R . . . .
C00M C 0.1084(4) 0.1041(3) 0.59557(19) 0.0461(7) Uani 1 1 d . . . . .
H00M H 0.0332 0.1292 0.6061 0.055 Uiso 1 1 calc R . . . .
C1 C 0.8765(4) 0.4373(3) 0.75428(18) 0.0437(7) Uani 1 1 d . . . . .
C32 C 0.3216(4) 0.2329(3) 0.8687(2) 0.0521(8) Uani 1 1 d . . . . .
H32 H 0.3714 0.3080 0.8930 0.062 Uiso 1 1 calc R . . . .
C23 C 0.7593(4) 0.4230(3) 0.95162(19) 0.0532(8) Uani 1 1 d . . . . .
H23 H 0.7991 0.3819 0.9805 0.064 Uiso 1 1 calc R . . . .
C36 C 0.3180(4) 0.0574(3) 0.8032(2) 0.0519(8) Uani 1 1 d . . . . .
H36 H 0.3655 0.0130 0.7815 0.062 Uiso 1 1 calc R . . . .
C26 C 0.6295(4) 0.1440(3) 0.9680(2) 0.0505(8) Uani 1 1 d . . . . .
H26 H 0.5384 0.1516 0.9697 0.061 Uiso 1 1 calc R . . . .
C14 C 0.5730(5) 0.4907(3) 0.6168(2) 0.0534(8) Uani 1 1 d . . . . .
H14 H 0.6409 0.4926 0.5900 0.064 Uiso 1 1 calc R . . . .
C12 C 0.6255(5) 0.2514(3) 0.5322(2) 0.0534(8) Uani 1 1 d . . . . .
H12 H 0.5326 0.2163 0.5357 0.064 Uiso 1 1 calc R . . . .
C2 C 0.9859(4) 0.3905(3) 0.7791(2) 0.0559(9) Uani 1 1 d . . . . .
H2 H 0.9621 0.3142 0.7635 0.067 Uiso 1 1 calc R . . . .
C30 C 0.8233(4) 0.1618(3) 0.9101(2) 0.0485(7) Uani 1 1 d . . . . .
H30 H 0.8623 0.1799 0.8726 0.058 Uiso 1 1 calc R . . . .
C27 C 0.7098(5) 0.1045(4) 1.0226(2) 0.0613(10) Uani 1 1 d . . . . .
H27 H 0.6705 0.0846 1.0597 0.074 Uiso 1 1 calc R . . . .
C28 C 0.8456(5) 0.0950(3) 1.0218(2) 0.0603(9) Uani 1 1 d . . . . .
H28 H 0.8987 0.0692 1.0583 0.072 Uiso 1 1 calc R . . . .
C11 C 0.6492(6) 0.2295(3) 0.4631(2) 0.0644(10) Uani 1 1 d . . . . .
H11 H 0.5716 0.1803 0.4199 0.077 Uiso 1 1 calc R . . . .
C17 C 0.3709(5) 0.4861(3) 0.6967(2) 0.0576(9) Uani 1 1 d . . . . .
H17 H 0.3031 0.4852 0.7235 0.069 Uiso 1 1 calc R . . . .
C4 C 1.1624(5) 0.5680(4) 0.8500(3) 0.0762(14) Uani 1 1 d . . . . .
H4 H 1.2590 0.6129 0.8811 0.091 Uiso 1 1 calc R . . . .
C3 C 1.1288(5) 0.4563(4) 0.8265(2) 0.0673(11) Uani 1 1 d . . . . .
H3 H 1.2014 0.4247 0.8423 0.081 Uiso 1 1 calc R . . . .
C35 C 0.1716(4) 0.0111(4) 0.8006(2) 0.0625(10) Uani 1 1 d . . . . .
H35 H 0.1226 -0.0646 0.7787 0.075 Uiso 1 1 calc R . . . .
C6 C 0.9112(5) 0.5504(3) 0.7798(2) 0.0610(10) Uani 1 1 d . . . . .
H6 H 0.8393 0.5829 0.7649 0.073 Uiso 1 1 calc R . . . .
C10 C 0.7858(7) 0.2790(4) 0.4564(3) 0.0742(13) Uani 1 1 d . . . . .
H10 H 0.8005 0.2635 0.4091 0.089 Uiso 1 1 calc R . . . .
C20 C 0.6378(5) 0.5482(3) 0.8678(2) 0.0593(10) Uani 1 1 d . . . . .
H20 H 0.5962 0.5898 0.8401 0.071 Uiso 1 1 calc R . . . .
C29 C 0.9032(4) 0.1243(4) 0.9658(2) 0.0606(9) Uani 1 1 d . . . . .
H29 H 0.9959 0.1189 0.9654 0.073 Uiso 1 1 calc R . . . .
C33 C 0.1726(5) 0.1856(4) 0.8642(3) 0.0690(11) Uani 1 1 d . . . . .
H33 H 0.1237 0.2298 0.8849 0.083 Uiso 1 1 calc R . . . .
C8 C 0.8764(5) 0.3757(4) 0.5890(2) 0.0657(11) Uani 1 1 d . . . . .
H8 H 0.9536 0.4267 0.6316 0.079 Uiso 1 1 calc R . . . .
C15 C 0.4692(6) 0.5445(4) 0.6016(2) 0.0644(11) Uani 1 1 d . . . . .
H15 H 0.4688 0.5832 0.5655 0.077 Uiso 1 1 calc R . . . .
C5 C 1.0553(6) 0.6146(4) 0.8280(3) 0.0800(14) Uani 1 1 d . . . . .
H5 H 1.0794 0.6908 0.8456 0.096 Uiso 1 1 calc R . . . .
C34 C 0.0986(4) 0.0762(4) 0.8301(3) 0.0619(10) Uani 1 1 d . . . . .
H34 H -0.0009 0.0455 0.8267 0.074 Uiso 1 1 calc R . . . .
C16 C 0.3680(6) 0.5402(4) 0.6398(3) 0.0683(11) Uani 1 1 d . . . . .
H16 H 0.2958 0.5736 0.6280 0.082 Uiso 1 1 calc R . . . .
C21 C 0.7488(7) 0.5983(3) 0.9377(2) 0.0765(14) Uani 1 1 d . . . . .
H21 H 0.7823 0.6747 0.9580 0.092 Uiso 1 1 calc R . . . .
C22 C 0.8114(6) 0.5357(3) 0.9784(2) 0.0720(13) Uani 1 1 d . . . . .
H22 H 0.8900 0.5710 1.0245 0.086 Uiso 1 1 calc R . . . .
C9 C 0.8993(6) 0.3509(5) 0.5197(3) 0.0803(14) Uani 1 1 d . . . . .
H9 H 0.9928 0.3834 0.5158 0.096 Uiso 1 1 calc R . . . .
C37 C 0.1259(11) 0.1988(6) 0.3923(5) 0.136(3) Uani 1 1 d . . . . .
H37A H 0.0461 0.1435 0.3989 0.164 Uiso 1 1 calc R . . . .
H37B H 0.1794 0.1606 0.3658 0.164 Uiso 1 1 calc R . . . .
Cl4 Cl 0.7592(3) 0.8147(2) 0.8242(3) 0.1996(16) Uani 1 1 d . . . . .
Cl3 Cl 0.4453(5) 0.7916(2) 0.8081(3) 0.248(2) Uani 1 1 d . . . . .
C38 C 0.6087(12) 0.8594(10) 0.8059(9) 0.201(6) Uani 1 1 d . . . . .
H38A H 0.6399 0.9324 0.8419 0.241 Uiso 1 1 calc R . . . .
H38B H 0.5923 0.8693 0.7553 0.241 Uiso 1 1 calc R . . . .

loop_
_atom_site_aniso_label
_atom_site_aniso_U_11
_atom_site_aniso_U_22
_atom_site_aniso_U_33
_atom_site_aniso_U_23
_atom_site_aniso_U_13
_atom_site_aniso_U_12
I1 0.04847(14) 0.05911(15) 0.05015(15) 0.00835(10) 0.01214(10) 0.02943(11)
Cu1 0.0308(2) 0.0385(2) 0.0326(2) 0.00779(17) 0.00822(17) 0.00927(17)
P2 0.0281(3) 0.0383(3) 0.0305(3) 0.0109(3) 0.0087(3) 0.0106(3)
P1 0.0344(4) 0.0401(4) 0.0346(4) 0.0128(3) 0.0102(3) 0.0098(3)
Cl2 0.1115(13) 0.1324(14) 0.1095(12) 0.0447(11) 0.0286(10) 0.0320(11)
Cl1 0.1449(16) 0.0974(11) 0.1046(12) 0.0376(9) 0.0334(11) 0.0258(10)
O1 0.0438(11) 0.0412(10) 0.0344(10) 0.0134(8) 0.0094(9) 0.0145(9)
N1 0.0289(11) 0.0427(13) 0.0344(12) 0.0066(10) 0.0028(9) 0.0096(10)
C25 0.0311(13) 0.0398(14) 0.0364(14) 0.0127(11) 0.0085(11) 0.0106(11)
C00C 0.0290(14) 0.0419(14) 0.0317(13) 0.0096(11) 0.0038(12) 0.0088(11)
C31 0.0297(13) 0.0430(15) 0.0355(14) 0.0145(12) 0.0080(11) 0.0107(11)
C19 0.0466(16) 0.0404(15) 0.0321(14) 0.0088(11) 0.0124(12) 0.0111(13)
C18 0.0459(17) 0.0435(15) 0.0360(15) 0.0139(12) 0.0078(13) 0.0171(13)
C00G 0.0354(15) 0.0534(17) 0.0338(15) 0.0004(13) 0.0032(12) 0.0131(13)
C24 0.0382(15) 0.0399(14) 0.0319(14) 0.0084(11) 0.0104(12) 0.0075(12)
C00I 0.0306(14) 0.0537(18) 0.0427(17) 0.0024(14) 0.0012(13) 0.0167(13)
C7 0.0495(18) 0.0495(17) 0.0398(16) 0.0184(13) 0.0166(14) 0.0189(14)
C13 0.0427(16) 0.0409(15) 0.0357(14) 0.0126(12) 0.0081(12) 0.0135(12)
C00L 0.0358(15) 0.0464(16) 0.0378(15) -0.0031(12) 0.0020(12) 0.0124(13)
C00M 0.0312(14) 0.0572(18) 0.0395(16) 0.0001(13) 0.0045(12) 0.0160(13)
C1 0.0386(15) 0.0489(17) 0.0371(15) 0.0141(13) 0.0095(12) 0.0062(13)
C32 0.0401(17) 0.0564(19) 0.067(2) 0.0224(17) 0.0236(16) 0.0191(15)
C23 0.059(2) 0.0528(19) 0.0344(16) 0.0106(14) 0.0057(14) 0.0092(16)
C36 0.0454(18) 0.0486(18) 0.0527(19) 0.0088(15) 0.0156(15) 0.0066(15)
C26 0.0429(17) 0.071(2) 0.0484(18) 0.0291(17) 0.0197(15) 0.0233(16)
C14 0.067(2) 0.0547(19) 0.0468(18) 0.0239(15) 0.0202(16) 0.0264(17)
C12 0.057(2) 0.0550(19) 0.0441(18) 0.0150(15) 0.0142(16) 0.0153(16)
C2 0.0469(19) 0.062(2) 0.053(2) 0.0211(17) 0.0100(16) 0.0128(16)
C30 0.0407(16) 0.068(2) 0.0455(17) 0.0217(16) 0.0171(14) 0.0248(15)
C27 0.061(2) 0.079(3) 0.055(2) 0.040(2) 0.0194(18) 0.025(2)
C28 0.065(2) 0.069(2) 0.052(2) 0.0292(18) 0.0085(17) 0.031(2)
C11 0.091(3) 0.058(2) 0.0428(19) 0.0137(16) 0.016(2) 0.030(2)
C17 0.065(2) 0.069(2) 0.057(2) 0.0275(18) 0.0231(18) 0.042(2)
C4 0.053(2) 0.092(3) 0.053(2) 0.017(2) 0.0006(18) -0.006(2)
C3 0.047(2) 0.088(3) 0.058(2) 0.030(2) 0.0063(17) 0.012(2)
C35 0.045(2) 0.061(2) 0.060(2) 0.0156(18) 0.0084(17) -0.0056(17)
C6 0.055(2) 0.0476(19) 0.063(2) 0.0092(17) 0.0105(18) 0.0038(16)
C10 0.110(4) 0.092(3) 0.057(2) 0.034(2) 0.048(3) 0.063(3)
C20 0.086(3) 0.0420(17) 0.0452(19) 0.0125(14) 0.0180(19) 0.0182(18)
C29 0.049(2) 0.083(3) 0.056(2) 0.025(2) 0.0114(17) 0.0341(19)
C33 0.043(2) 0.082(3) 0.100(3) 0.034(3) 0.038(2) 0.028(2)
C8 0.055(2) 0.085(3) 0.054(2) 0.019(2) 0.0247(18) 0.012(2)
C15 0.090(3) 0.067(2) 0.049(2) 0.0309(18) 0.017(2) 0.041(2)
C5 0.074(3) 0.058(2) 0.072(3) 0.002(2) 0.006(2) -0.004(2)
C34 0.0300(16) 0.083(3) 0.068(2) 0.030(2) 0.0128(16) 0.0084(17)
C16 0.086(3) 0.077(3) 0.061(2) 0.033(2) 0.020(2) 0.052(2)
C21 0.115(4) 0.0396(18) 0.049(2) 0.0049(16) 0.011(2) 0.005(2)
C22 0.089(3) 0.050(2) 0.0405(19) 0.0013(16) -0.0019(19) -0.002(2)
C9 0.076(3) 0.116(4) 0.070(3) 0.038(3) 0.046(3) 0.037(3)
C37 0.176(9) 0.079(4) 0.132(6) 0.021(4) 0.020(6) 0.044(5)
Cl4 0.150(2) 0.1236(18) 0.341(5) 0.123(3) 0.065(3) 0.0428(16)
Cl3 0.272(4) 0.1141(17) 0.444(6) 0.075(3) 0.266(5) 0.067(2)
C38 0.140(8) 0.204(11) 0.340(18) 0.196(13) 0.109(10) 0.067(8)

loop_
_atom_type_symbol
_atom_type_description
_atom_type_scat_dispersion_real
_atom_type_scat_dispersion_imag
_atom_type_scat_source
C C 0.0181 0.0091 'International Tables Vol C Tables 4.2.6.8 and 6.1.1.4'
H H 0.0000 0.0000 'International Tables Vol C Tables 4.2.6.8 and 6.1.1.4'
Cl Cl 0.3639 0.7018 'International Tables Vol C Tables 4.2.6.8 and 6.1.1.4'
Cu Cu -1.9646 0.5888 'International Tables Vol C Tables 4.2.6.8 and 6.1.1.4'
I I -0.3257 6.8362 'International Tables Vol C Tables 4.2.6.8 and 6.1.1.4'
N N 0.0311 0.0180 'International Tables Vol C Tables 4.2.6.8 and 6.1.1.4'
O O 0.0492 0.0322 'International Tables Vol C Tables 4.2.6.8 and 6.1.1.4'
P P 0.2955 0.4335 'International Tables Vol C Tables 4.2.6.8 and 6.1.1.4'

loop_
_geom_angle_atom_site_label_1
_geom_angle_atom_site_label_2
_geom_angle_atom_site_label_3
_geom_angle
_geom_angle_site_symmetry_1
_geom_angle_site_symmetry_3
_geom_angle_publ_flag
P2 Cu1 I1 114.09(3) . . ?
P2 Cu1 P1 112.30(3) . . ?
P1 Cu1 I1 107.80(3) . . ?
N1 Cu1 I1 105.93(7) . . ?
N1 Cu1 P2 109.73(7) . . ?
N1 Cu1 P1 106.53(8) . . ?
C25 P2 Cu1 125.12(10) . . ?
C31 P2 Cu1 110.50(10) . . ?
C31 P2 C25 100.62(13) . . ?
C24 P2 Cu1 110.07(10) . . ?
C24 P2 C25 103.40(14) . . ?
C24 P2 C31 105.25(14) . . ?
C7 P1 Cu1 115.47(11) . . ?
C7 P1 C13 101.35(15) . . ?
C13 P1 Cu1 114.30(11) . . ?
C1 P1 Cu1 116.21(11) . . ?
C1 P1 C7 101.67(16) . . ?
C1 P1 C13 106.01(16) . . ?
C19 O1 C18 116.4(2) . . ?
C00G N1 Cu1 124.3(2) . . ?
C00I N1 Cu1 119.9(2) . . ?
C00I N1 C00G 115.8(3) . . ?
C26 C25 P2 122.5(2) . . ?
C30 C25 P2 118.5(2) . . ?
C30 C25 C26 119.0(3) . . ?
C00L C00C C00C 122.6(3) . 2_556 ?
C00M C00C C00C 121.4(3) . 2_556 ?
C00M C00C C00L 115.9(3) . . ?
C32 C31 P2 124.5(2) . . ?
C32 C31 C36 118.4(3) . . ?
C36 C31 P2 117.0(3) . . ?
O1 C19 C24 116.9(3) . . ?
C20 C19 O1 120.9(3) . . ?
C20 C19 C24 122.2(3) . . ?
C13 C18 O1 119.6(3) . . ?
C13 C18 C17 122.3(3) . . ?
C17 C18 O1 118.0(3) . . ?
N1 C00G C00M 124.1(3) . . ?
C19 C24 P2 118.6(2) . . ?
C23 C24 P2 122.9(3) . . ?
C23 C24 C19 118.1(3) . . ?
N1 C00I C00L 123.5(3) . . ?
C12 C7 P1 117.1(3) . . ?
C12 C7 C8 118.1(3) . . ?
C8 C7 P1 124.7(3) . . ?
C18 C13 P1 120.1(2) . . ?
C18 C13 C14 117.0(3) . . ?
C14 C13 P1 122.5(3) . . ?
C00C C00L C00I 120.7(3) . . ?
C00C C00M C00G 120.0(3) . . ?
C2 C1 P1 117.9(3) . . ?
C6 C1 P1 122.8(3) . . ?
C6 C1 C2 119.2(3) . . ?
C31 C32 C33 120.4(4) . . ?
C22 C23 C24 119.9(4) . . ?
C35 C36 C31 120.7(4) . . ?
C27 C26 C25 120.2(3) . . ?
C15 C14 C13 121.2(4) . . ?
C11 C12 C7 120.4(4) . . ?
C3 C2 C1 120.8(4) . . ?
C25 C30 C29 120.2(3) . . ?
C28 C27 C26 120.6(3) . . ?
C27 C28 C29 119.3(3) . . ?
C12 C11 C10 121.1(4) . . ?
C18 C17 C16 118.7(4) . . ?
C3 C4 C5 120.5(4) . . ?
C4 C3 C2 119.3(4) . . ?
C34 C35 C36 120.2(4) . . ?
C1 C6 C5 118.9(4) . . ?
C9 C10 C11 119.4(4) . . ?
C19 C20 C21 118.3(4) . . ?
C28 C29 C30 120.8(4) . . ?
C34 C33 C32 120.8(4) . . ?
C9 C8 C7 120.6(4) . . ?
C16 C15 C14 119.5(3) . . ?
C4 C5 C6 121.2(5) . . ?
C33 C34 C35 119.4(3) . . ?
C15 C16 C17 121.1(4) . . ?
C20 C21 C22 120.5(4) . . ?
C23 C22 C21 120.9(4) . . ?
C10 C9 C8 120.2(5) . . ?
Cl2 C37 Cl1 112.1(4) . . ?
Cl3 C38 Cl4 123.2(6) . . ?

loop_
_geom_bond_atom_site_label_1
_geom_bond_atom_site_label_2
_geom_bond_distance
_geom_bond_site_symmetry_2
_geom_bond_publ_flag
I1 Cu1 2.6116(5) . ?
Cu1 P2 2.2645(8) . ?
Cu1 P1 2.3056(9) . ?
Cu1 N1 2.105(2) . ?
P2 C25 1.844(3) . ?
P2 C31 1.826(3) . ?
P2 C24 1.814(3) . ?
P1 C7 1.822(3) . ?
P1 C13 1.834(3) . ?
P1 C1 1.813(3) . ?
Cl2 C37 1.699(8) . ?
Cl1 C37 1.766(8) . ?
O1 C19 1.382(4) . ?
O1 C18 1.415(4) . ?
N1 C00G 1.336(4) . ?
N1 C00I 1.315(4) . ?
C25 C26 1.405(4) . ?
C25 C30 1.384(4) . ?
C00C C00C 1.485(5) 2_556 ?
C00C C00L 1.378(4) . ?
C00C C00M 1.367(4) . ?
C31 C32 1.365(5) . ?
C31 C36 1.386(5) . ?
C19 C24 1.406(4) . ?
C19 C20 1.370(5) . ?
C18 C13 1.381(5) . ?
C18 C17 1.384(5) . ?
C00G C00M 1.380(4) . ?
C24 C23 1.383(5) . ?
C00I C00L 1.386(4) . ?
C7 C12 1.371(5) . ?
C7 C8 1.402(5) . ?
C13 C14 1.426(4) . ?
C1 C2 1.397(5) . ?
C1 C6 1.381(5) . ?
C32 C33 1.399(5) . ?
C23 C22 1.367(5) . ?
C36 C35 1.385(5) . ?
C26 C27 1.405(5) . ?
C14 C15 1.387(6) . ?
C12 C11 1.367(5) . ?
C2 C3 1.380(6) . ?
C30 C29 1.397(5) . ?
C27 C28 1.369(6) . ?
C28 C29 1.395(6) . ?
C11 C10 1.374(7) . ?
C17 C16 1.404(5) . ?
C4 C3 1.364(7) . ?
C4 C5 1.365(8) . ?
C35 C34 1.369(7) . ?
C6 C5 1.388(6) . ?
C10 C9 1.360(8) . ?
C20 C21 1.372(6) . ?
C33 C34 1.354(7) . ?
C8 C9 1.371(6) . ?
C15 C16 1.362(7) . ?
C21 C22 1.389(7) . ?
Cl4 C38 1.707(11) . ?
Cl3 C38 1.628(10) . ?
